data_1560056
loop_
_publ_author_name
'Rajkumar, Madhu'
'Desiraju, Gautam R.'

_publ_section_title
;
 Quaternary and quinary molecular solids based on structural inequivalence
 and combinatorial approaches: 2-nitroresorcinol and
 4,6-dichlororesorcinol
;
_journal_issue 2
_journal_name_full IUCrJ
_journal_page_first 178
_journal_page_last 185
_journal_paper_doi 10.1107/S2052252520016589
_journal_volume 8
_journal_year 2021
_chemical_formula_sum 'C38 H42 N8 O8'
_chemical_formula_weight 738.79
_space_group_crystal_system triclinic
_space_group_IT_number 2
_space_group_name_Hall '-P 1'
_space_group_name_H-M_alt 'P -1'
_atom_sites_solution_hydrogens geom
_audit_creation_method SHELXL-2018/3
_cell_angle_alpha 95.531(7)
_cell_angle_beta 101.446(7)
_cell_angle_gamma 111.676(8)
_cell_formula_units_Z 1
_cell_length_a 7.4104(7)
_cell_length_b 8.8964(9)
_cell_length_c 15.7722(15)
_cell_measurement_reflns_used 8594
_cell_measurement_temperature 150(2)
_cell_measurement_theta_max 27.5
_cell_measurement_theta_min 3.0
_cell_volume 930.47(17)
_computing_structure_refinement 'SHELXL-2018/3 (Sheldrick, 2018)'
_diffrn_ambient_temperature 150(2)
_diffrn_measured_fraction_theta_full 0.999
_diffrn_measured_fraction_theta_max 0.997
_diffrn_measurement_device_type 'Rigaku Mercury375R (2x2 bin mode)'
_diffrn_measurement_method 'profile data from \w-scans'
_diffrn_radiation_type MoK\a
_diffrn_radiation_wavelength 0.71073
_diffrn_reflns_av_R_equivalents 0.0270
_diffrn_reflns_av_unetI/netI 0.0359
_diffrn_reflns_Laue_measured_fraction_full 0.999
_diffrn_reflns_Laue_measured_fraction_max 0.997
_diffrn_reflns_limit_h_max 9
_diffrn_reflns_limit_h_min -9
_diffrn_reflns_limit_k_max 11
_diffrn_reflns_limit_k_min -11
_diffrn_reflns_limit_l_max 20
_diffrn_reflns_limit_l_min -20
_diffrn_reflns_number 9757
_diffrn_reflns_point_group_measured_fraction_full 0.999
_diffrn_reflns_point_group_measured_fraction_max 0.997
_diffrn_reflns_theta_full 25.242
_diffrn_reflns_theta_max 27.481
_diffrn_reflns_theta_min 3.012
_diffrn_source 'Sealed Tube'
_exptl_absorpt_coefficient_mu 0.095
_exptl_absorpt_correction_T_max 1.000
_exptl_absorpt_correction_T_min 0.850
_exptl_absorpt_correction_type multi-scan
_exptl_absorpt_process_details 'Jacobson, R. (1998) Private communication'
_exptl_crystal_colour Yellow
_exptl_crystal_density_diffrn 1.318
_exptl_crystal_description Block
_exptl_crystal_F_000 390
_exptl_crystal_size_max 0.200
_exptl_crystal_size_mid 0.200
_exptl_crystal_size_min 0.200
_refine_diff_density_max 0.641
_refine_diff_density_min -0.286
_refine_diff_density_rms 0.054
_refine_ls_extinction_method none
_refine_ls_goodness_of_fit_ref 1.055
_refine_ls_hydrogen_treatment constr
_refine_ls_matrix_type full
_refine_ls_number_parameters 248
_refine_ls_number_reflns 4270
_refine_ls_number_restraints 0
_refine_ls_restrained_S_all 1.055
_refine_ls_R_factor_all 0.0682
_refine_ls_R_factor_gt 0.0517
_refine_ls_shift/su_max 0.000
_refine_ls_shift/su_mean 0.000
_refine_ls_structure_factor_coef Fsqd
_refine_ls_weighting_details 'w=1/[\s^2^(Fo^2^)+(0.0713P)^2^+0.4390P] where P=(Fo^2^+2Fc^2^)/3'
_refine_ls_weighting_scheme calc
_refine_ls_wR_factor_gt 0.1371
_refine_ls_wR_factor_ref 0.1503
_reflns_Friedel_coverage 0.000
_reflns_number_gt 3261
_reflns_number_total 4270
_reflns_threshold_expression 'I > 2\s(I)'
_cod_data_source_file yc5029.cif
_cod_data_source_block 16NRES-TMP-22BP
_cod_depositor_comments
;
The following automatic conversions were performed:

data item '_exptl_absorpt_correction_type' value 'Multi-scan' was
changed to 'multi-scan' in accordance with the
/home/data/users/saulius/crontab/automatic-downloads/rss-feeds/IUCr/lib/dictionaries/cif_core.dic
dictionary named 'cif_core.dic' version 2.4.2 last updated on
2011-04-26.

Automatic conversion script
Id: cif_fix_values 7556 2019-12-06 15:28:31Z antanas 

 Adding full bibliography for 1560041--1560072.cif.
;
_cod_database_code 1560056
_shelx_shelxl_version_number 2018/3
_shelx_space_group_comment
;
The symmetry employed for this shelxl refinement is uniquely defined
by the following loop, which should always be used as a source of
symmetry information in preference to the above space-group names.
They are only intended as comments.
;
_shelx_estimated_absorpt_t_min 0.981
_shelx_estimated_absorpt_t_max 0.981

loop_
_space_group_symop_operation_xyz
'x, y, z'
'-x, -y, -z'

loop_
_atom_site_label
_atom_site_type_symbol
_atom_site_fract_x
_atom_site_fract_y
_atom_site_fract_z
_atom_site_U_iso_or_equiv
_atom_site_adp_type
_atom_site_occupancy
_atom_site_site_symmetry_order
_atom_site_calc_flag
_atom_site_refinement_flags_posn
_atom_site_refinement_flags_adp
_atom_site_refinement_flags_occupancy
_atom_site_disorder_assembly
_atom_site_disorder_group
O1 O 0.6072(2) 0.54850(19) 0.39526(11) 0.0435(4) Uani 1 1 d . . . . .
O2 O 0.6668(2) 0.75298(18) 0.32810(11) 0.0417(4) Uani 1 1 d . . . . .
O3 O 0.33133(19) 0.37213(15) 0.21274(9) 0.0304(3) Uani 1 1 d . . . . .
H3 H 0.254544 0.297527 0.171892 0.046 Uiso 1 1 calc R U . . .
O4 O 0.36697(18) 0.80485(15) 0.41924(8) 0.0280(3) Uani 1 1 d . . . . .
H4 H 0.300636 0.852008 0.436226 0.042 Uiso 1 1 calc R U . . .
N4 N 0.5521(2) 0.63146(17) 0.34811(9) 0.0228(3) Uani 1 1 d . . . . .
C15 C 0.3358(2) 0.5858(2) 0.31408(11) 0.0204(3) Uani 1 1 d . . . . .
C16 C 0.2297(3) 0.4542(2) 0.24416(11) 0.0221(4) Uani 1 1 d . . . . .
C17 C 0.2482(2) 0.6802(2) 0.35159(11) 0.0214(4) Uani 1 1 d . . . . .
C18 C 0.0265(3) 0.4174(2) 0.20989(12) 0.0261(4) Uani 1 1 d . . . . .
H18 H -0.048787 0.330866 0.162732 0.031 Uiso 1 1 calc R U . . .
C19 C -0.0623(3) 0.5108(2) 0.24662(12) 0.0260(4) Uani 1 1 d . . . . .
H19 H -0.197832 0.485379 0.223393 0.031 Uiso 1 1 calc R U . . .
C20 C 0.0443(3) 0.6404(2) 0.31671(12) 0.0252(4) Uani 1 1 d . . . . .
H20 H -0.019211 0.700573 0.340390 0.030 Uiso 1 1 calc R U . . .
N1 N 0.0879(2) 0.12529(19) 0.07224(10) 0.0289(4) Uani 1 1 d . . . . .
C7 C 0.2525(3) 0.3251(2) -0.01269(15) 0.0401(5) Uani 1 1 d . . . . .
H7A H 0.266513 0.401110 0.038138 0.060 Uiso 1 1 calc R U . . .
H7B H 0.193097 0.354556 -0.064817 0.060 Uiso 1 1 calc R U . . .
H7C H 0.382217 0.328867 -0.015618 0.060 Uiso 1 1 calc R U . . .
C8 C 0.1197(3) 0.1531(2) -0.00606(13) 0.0294(4) Uani 1 1 d . . . . .
C9 C -0.0316(3) -0.0262(2) 0.08106(13) 0.0271(4) Uani 1 1 d . . . . .
C10 C -0.0658(3) -0.0514(3) 0.16873(13) 0.0362(5) Uani 1 1 d . . . . .
H10A H -0.004228 0.052402 0.208802 0.054 Uiso 1 1 calc R U . . .
H10B H -0.007992 -0.125167 0.190118 0.054 Uiso 1 1 calc R U . . .
H10C H -0.207422 -0.097657 0.164242 0.054 Uiso 1 1 calc R U . . .
N2 N 0.5635(2) 1.1208(2) 0.10899(11) 0.0312(4) Uani 1 1 d . . . . .
C1 C 0.4262(3) 0.9491(3) 0.20808(13) 0.0331(4) Uani 1 1 d . . . . .
H1 H 0.413547 0.938380 0.264924 0.040 Uiso 1 1 calc R U . . .
C2 C 0.3378(3) 0.8147(3) 0.14009(14) 0.0377(5) Uani 1 1 d . . . . .
H2 H 0.260065 0.712103 0.150072 0.045 Uiso 1 1 calc R U . . .
C3 C 0.3657(3) 0.8337(2) 0.05689(13) 0.0315(4) Uani 1 1 d . . . . .
H3A H 0.307894 0.744201 0.010436 0.038 Uiso 1 1 calc R U . . .
C4 C 0.4808(2) 0.9877(2) 0.04417(11) 0.0240(4) Uani 1 1 d . . . . .
C5 C 0.5335(3) 1.0991(2) 0.18930(13) 0.0313(4) Uani 1 1 d . . . . .
H5 H 0.588433 1.190728 0.234447 0.038 Uiso 1 1 calc R U . . .
N3 N 0.1436(2) 0.94649(17) 0.48337(9) 0.0216(3) Uani 1 1 d . . . . .
C11 C 0.0386(3) 0.7194(2) 0.56171(14) 0.0334(4) Uani 1 1 d . . . . .
H11A H 0.154265 0.708107 0.548174 0.050 Uiso 1 1 calc R U . . .
H11B H -0.079137 0.622377 0.533187 0.050 Uiso 1 1 calc R U . . .
H11C H 0.054573 0.733242 0.624250 0.050 Uiso 1 1 calc R U . . .
C12 C 0.0171(3) 0.8669(2) 0.52969(11) 0.0223(4) Uani 1 1 d . . . . .
C13 C 0.1294(3) 1.0790(2) 0.45359(11) 0.0221(4) Uani 1 1 d . . . . .
C14 C 0.2786(3) 1.1669(2) 0.40453(13) 0.0307(4) Uani 1 1 d . . . . .
H14A H 0.358103 1.277334 0.436110 0.046 Uiso 1 1 calc R U . . .
H14B H 0.208699 1.169920 0.346960 0.046 Uiso 1 1 calc R U . . .
H14C H 0.364376 1.109819 0.399134 0.046 Uiso 1 1 calc R U . . .

loop_
_atom_site_aniso_label
_atom_site_aniso_U_11
_atom_site_aniso_U_22
_atom_site_aniso_U_33
_atom_site_aniso_U_23
_atom_site_aniso_U_13
_atom_site_aniso_U_12
O1 0.0278(7) 0.0473(9) 0.0535(9) 0.0215(7) -0.0007(7) 0.0152(7)
O2 0.0198(7) 0.0404(8) 0.0657(10) 0.0195(7) 0.0138(7) 0.0089(6)
O3 0.0257(7) 0.0276(7) 0.0330(7) -0.0106(5) 0.0022(5) 0.0119(6)
O4 0.0212(6) 0.0301(7) 0.0296(7) -0.0084(5) 0.0032(5) 0.0118(5)
N4 0.0187(7) 0.0233(7) 0.0253(7) -0.0022(6) 0.0047(6) 0.0093(6)
C15 0.0156(7) 0.0214(8) 0.0228(8) 0.0020(6) 0.0038(6) 0.0068(6)
C16 0.0224(8) 0.0200(8) 0.0237(8) 0.0013(6) 0.0067(7) 0.0083(7)
C17 0.0199(8) 0.0204(8) 0.0228(8) 0.0011(6) 0.0061(7) 0.0074(7)
C18 0.0220(8) 0.0221(8) 0.0274(9) -0.0002(7) 0.0011(7) 0.0049(7)
C19 0.0158(8) 0.0271(9) 0.0318(9) 0.0043(7) 0.0035(7) 0.0064(7)
C20 0.0201(8) 0.0270(9) 0.0310(9) 0.0033(7) 0.0076(7) 0.0119(7)
N1 0.0267(8) 0.0291(8) 0.0291(8) -0.0016(6) 0.0039(6) 0.0123(7)
C7 0.0453(12) 0.0266(10) 0.0401(12) 0.0016(8) 0.0136(10) 0.0048(9)
C8 0.0274(9) 0.0350(10) 0.0320(10) 0.0095(8) 0.0098(8) 0.0175(8)
C9 0.0209(8) 0.0246(9) 0.0354(10) 0.0026(7) 0.0027(7) 0.0115(7)
C10 0.0387(11) 0.0426(12) 0.0296(10) 0.0044(9) 0.0075(8) 0.0198(10)
N2 0.0270(8) 0.0310(8) 0.0308(8) 0.0065(7) 0.0038(7) 0.0078(7)
C1 0.0324(10) 0.0416(11) 0.0300(10) 0.0117(8) 0.0117(8) 0.0167(9)
C2 0.0415(11) 0.0325(11) 0.0373(11) 0.0155(9) 0.0120(9) 0.0096(9)
C3 0.0358(10) 0.0255(9) 0.0296(10) 0.0058(7) 0.0073(8) 0.0085(8)
C4 0.0176(8) 0.0269(9) 0.0280(9) 0.0091(7) 0.0045(7) 0.0091(7)
C5 0.0310(10) 0.0346(10) 0.0272(9) 0.0057(8) 0.0047(8) 0.0132(8)
N3 0.0237(7) 0.0212(7) 0.0189(7) -0.0009(5) 0.0041(5) 0.0095(6)
C11 0.0394(11) 0.0293(10) 0.0372(11) 0.0111(8) 0.0097(9) 0.0188(9)
C12 0.0248(8) 0.0211(8) 0.0185(8) 0.0005(6) 0.0032(6) 0.0082(7)
C13 0.0253(8) 0.0205(8) 0.0181(8) -0.0011(6) 0.0042(6) 0.0083(7)
C14 0.0331(10) 0.0319(10) 0.0291(10) 0.0079(8) 0.0136(8) 0.0117(8)

loop_
_atom_type_symbol
_atom_type_description
_atom_type_scat_dispersion_real
_atom_type_scat_dispersion_imag
_atom_type_scat_source
C C 0.0033 0.0016 'International Tables Vol C Tables 4.2.6.8 and 6.1.1.4'
H H 0.0000 0.0000 'International Tables Vol C Tables 4.2.6.8 and 6.1.1.4'
N N 0.0061 0.0033 'International Tables Vol C Tables 4.2.6.8 and 6.1.1.4'
O O 0.0106 0.0060 'International Tables Vol C Tables 4.2.6.8 and 6.1.1.4'

loop_
_geom_angle_atom_site_label_1
_geom_angle_atom_site_label_2
_geom_angle_atom_site_label_3
_geom_angle
_geom_angle_site_symmetry_1
_geom_angle_site_symmetry_3
_geom_angle_publ_flag
O1 N4 O2 123.57(15) . . ?
O1 N4 C15 118.77(15) . . ?
O2 N4 C15 117.65(14) . . ?
C16 C15 C17 123.10(15) . . ?
C16 C15 N4 118.63(14) . . ?
C17 C15 N4 118.23(14) . . ?
O3 C16 C15 117.79(15) . . ?
O3 C16 C18 124.29(15) . . ?
C15 C16 C18 117.91(15) . . ?
O4 C17 C15 117.56(14) . . ?
O4 C17 C20 124.41(15) . . ?
C15 C17 C20 118.03(15) . . ?
C19 C18 C16 119.51(16) . . ?
C20 C19 C18 122.07(16) . . ?
C19 C20 C17 119.37(16) . . ?
C8 N1 C9 120.16(16) . . ?
N1 C8 C9 121.21(18) . 2 ?
N1 C8 C7 118.12(17) . . ?
C9 C8 C7 120.67(18) 2 . ?
N1 C9 C8 118.63(17) . 2 ?
N1 C9 C10 118.49(17) . . ?
C8 C9 C10 122.88(18) 2 . ?
C4 N2 C5 117.49(16) . . ?
C5 C1 C2 118.02(18) . . ?
C1 C2 C3 119.53(19) . . ?
C4 C3 C2 118.79(18) . . ?
N2 C4 C3 122.52(17) . . ?
N2 C4 C4 117.07(19) . 2_675 ?
C3 C4 C4 120.4(2) . 2_675 ?
N2 C5 C1 123.59(18) . . ?
C12 N3 C13 119.53(15) . . ?
N3 C12 C13 120.24(15) . 2_576 ?
N3 C12 C11 117.65(15) . . ?
C13 C12 C11 122.11(16) 2_576 . ?
N3 C13 C12 120.23(16) . 2_576 ?
N3 C13 C14 117.49(15) . . ?
C12 C13 C14 122.27(16) 2_576 . ?

loop_
_geom_bond_atom_site_label_1
_geom_bond_atom_site_label_2
_geom_bond_distance
_geom_bond_site_symmetry_2
_geom_bond_publ_flag
O1 N4 1.213(2) . ?
O2 N4 1.218(2) . ?
O3 C16 1.353(2) . ?
O4 C17 1.349(2) . ?
N4 C15 1.469(2) . ?
C15 C16 1.390(2) . ?
C15 C17 1.392(2) . ?
C16 C18 1.394(2) . ?
C17 C20 1.396(2) . ?
C18 C19 1.386(3) . ?
C19 C20 1.382(3) . ?
N1 C8 1.332(2) . ?
N1 C9 1.350(2) . ?
C7 C8 1.509(3) . ?
C8 C9 1.412(3) 2 ?
C9 C10 1.478(3) . ?
N2 C4 1.344(2) . ?
N2 C5 1.348(2) . ?
C1 C5 1.374(3) . ?
C1 C2 1.380(3) . ?
C2 C3 1.385(3) . ?
C3 C4 1.379(3) . ?
C4 C4 1.497(3) 2_675 ?
N3 C12 1.340(2) . ?
N3 C13 1.342(2) . ?
C11 C12 1.502(2) . ?
C12 C13 1.398(2) 2_576 ?
C13 C14 1.500(2) . ?
